data_7201845
loop_
_publ_author_name
'Sudhakar, P.'
'Kumar, S. Vijay'
'Vishweshwar, Peddy'
'Babu, J. Moses'
'Vyas, K.'

_publ_section_title
;
 Solid state structural studies of saccharin salts with some
 heterocyclic bases
;
_journal_issue 8
_journal_name_full CrystEngComm
_journal_page_first 996
_journal_paper_doi 10.1039/b717090d
_journal_volume 10
_journal_year 2008
_chemical_formula_moiety 'C10 H10 N3, C7 H4 N O3 S'
_chemical_formula_sum 'C17 H14 N4 O3 S'
_chemical_formula_weight 354.38
_chemical_melting_point 487
_chemical_name_common
;
2,2'-dipyridiniumamine saccharinate (1:1)
;
_space_group_IT_number 2
_symmetry_cell_setting triclinic
_symmetry_Int_Tables_number 2
_symmetry_space_group_name_Hall '-P 1'
_symmetry_space_group_name_H-M 'P -1'
_cell_angle_alpha 105.658(3)
_cell_angle_beta 91.773(2)
_cell_angle_gamma 110.444(2)
_cell_formula_units_Z 4
_cell_length_a 9.635(2)
_cell_length_b 13.385(4)
_cell_length_c 14.149(3)
_cell_measurement_reflns_used 7273
_cell_measurement_temperature 298
_cell_measurement_theta_max 27.5
_cell_measurement_theta_min 1.5
_cell_volume 1630.4(7)
_computing_cell_refinement CrystalClear
_computing_data_collection CrystalClear
_computing_data_reduction CrystalStructure
_computing_molecular_graphics 'X-seed 2.0'
_computing_publication_material 'CrystalStructure 3.6.0'
_computing_structure_refinement CRYSTALS
_computing_structure_solution SIR92
_diffrn_detector_area_resol_mean 7.31
_diffrn_measured_fraction_theta_full 0.9788
_diffrn_measured_fraction_theta_max 0.9499
_diffrn_measurement_device_type 'Rigaku Mercury'
_diffrn_measurement_method \w
_diffrn_radiation_type 'Mo K\a'
_diffrn_radiation_wavelength 0.7107
_diffrn_reflns_av_R_equivalents 0.024
_diffrn_reflns_limit_h_max 12
_diffrn_reflns_limit_h_min -12
_diffrn_reflns_limit_k_max 17
_diffrn_reflns_limit_k_min -17
_diffrn_reflns_limit_l_max 12
_diffrn_reflns_limit_l_min -18
_diffrn_reflns_number 18611
_diffrn_reflns_theta_full 26.00
_diffrn_reflns_theta_max 27.51
_exptl_absorpt_coefficient_mu 0.224
_exptl_absorpt_correction_T_max 0.911
_exptl_absorpt_correction_T_min 0.885
_exptl_absorpt_correction_type multi-scan
_exptl_absorpt_process_details 'Jacobson, R. (1998) Private communication'
_exptl_crystal_colour colorless
_exptl_crystal_density_diffrn 1.444
_exptl_crystal_density_method 'not measured'
_exptl_crystal_description block
_exptl_crystal_F_000 736.00
_exptl_crystal_preparation Methanol
_exptl_crystal_size_max 0.55
_exptl_crystal_size_mid 0.45
_exptl_crystal_size_min 0.40
_refine_diff_density_max 0.23
_refine_diff_density_min -0.33
_refine_ls_extinction_coef 293.1(20)
_refine_ls_extinction_method 'Larson (1970) Crystallographic Computing eq. 22'
_refine_ls_goodness_of_fit_ref 1.255
_refine_ls_hydrogen_treatment mixed
_refine_ls_number_parameters 492
_refine_ls_number_reflns 5095
_refine_ls_R_factor_gt 0.0520
_refine_ls_shift/su_max 0.0080
_refine_ls_structure_factor_coef Fsqd
_refine_ls_weighting_details
;
Chebychev polynomial with 3 parameters (Carruthers & Watkin, 1979)
11927.4000 16505.4000 5060.7700
;
_refine_ls_weighting_scheme calc
_refine_ls_wR_factor_ref 0.0520
_reflns_number_gt 5053
_reflns_number_total 7134
_reflns_threshold_expression F^2^>2.0\s(F^2^)
_cod_data_source_file b717090d.txt
_cod_data_source_block salt_5
_cod_original_cell_volume 1630.3(7)
_cod_original_formula_sum 'C17 H14 N4 O3 S '
_cod_database_code 7201845

loop_
_symmetry_equiv_pos_site_id
_symmetry_equiv_pos_as_xyz
1 +X,+Y,+Z
2 -X,-Y,-Z

loop_
_atom_site_aniso_label
_atom_site_aniso_U_11
_atom_site_aniso_U_22
_atom_site_aniso_U_33
_atom_site_aniso_U_23
_atom_site_aniso_U_13
_atom_site_aniso_U_12
N3 0.0705(12) 0.0595(10) 0.0613(10) 0.0163(8) 0.0102(8) 0.0324(9)
N4 0.0738(12) 0.0567(11) 0.0563(10) 0.0096(8) 0.0057(8) 0.0373(10)
N5 0.0576(11) 0.0574(10) 0.0566(10) 0.0141(8) 0.0031(8) 0.0272(9)
C15 0.0673(13) 0.0536(11) 0.0414(10) 0.0077(8) 0.0056(9) 0.0255(10)
C16 0.091(2) 0.0562(13) 0.0585(13) 0.0131(10) 0.0087(11) 0.0315(12)
C17 0.089(2) 0.0640(10) 0.076(2) 0.0210(12) 0.0232(13) 0.0170(13)
C18 0.074(2) 0.082(2) 0.076(2) 0.0211(13) 0.0239(12) 0.0260(10)
C19 0.0670(10) 0.075(2) 0.0750(10) 0.0233(12) 0.0162(11) 0.0352(12)
C20 0.0655(13) 0.0616(13) 0.0397(10) 0.0082(9) 0.0013(9) 0.0310(11)
C21 0.075(2) 0.086(2) 0.0680(10) 0.0197(12) 0.0063(11) 0.0490(13)
C22 0.0610(10) 0.104(2) 0.082(2) 0.0270(10) 0.0030(12) 0.0320(10)
C23 0.0620(10) 0.082(2) 0.076(2) 0.0273(12) -0.0026(11) 0.0179(13)
C24 0.0650(10) 0.0611(13) 0.0670(13) 0.0177(10) -0.0013(10) 0.0211(11)
N6 0.0450(9) 0.0496(9) 0.0587(9) 0.0147(7) 0.0078(7) 0.0235(7)
N7 0.0410(9) 0.0486(9) 0.0594(10) 0.0089(7) 0.0036(7) 0.0160(8)
N8 0.0488(9) 0.0569(10) 0.0545(9) 0.0173(7) 0.0105(7) 0.0290(8)
C25 0.0437(10) 0.0482(10) 0.0407(9) 0.0030(8) -0.0005(7) 0.0209(8)
C26 0.0644(13) 0.0415(10) 0.0680(13) 0.0108(9) 0.0087(10) 0.0193(9)
C27 0.077(2) 0.0573(13) 0.078(2) 0.0150(11) 0.0075(11) 0.0404(12)
C28 0.0607(13) 0.0663(13) 0.0760(10) 0.0127(11) 0.0083(10) 0.0396(11)
C29 0.0466(11) 0.0598(12) 0.0694(13) 0.0161(10) 0.0116(9) 0.0258(10)
C30 0.0434(10) 0.0575(11) 0.0350(9) 0.0064(8) -0.0009(7) 0.0241(9)
C31 0.0469(11) 0.0700(13) 0.0514(11) 0.0056(9) 0.0041(8) 0.0266(10)
C32 0.0596(13) 0.089(2) 0.0577(12) 0.0140(11) 0.0097(10) 0.0461(12)
C33 0.083(2) 0.081(2) 0.0740(10) 0.0285(12) 0.0226(12) 0.0559(13)
C34 0.0730(10) 0.0654(13) 0.0770(10) 0.0295(11) 0.0252(11) 0.0434(12)
S1 0.0607(3) 0.0648(3) 0.0484(3) 0.0214(2) 0.0118(2) 0.0358(3)
O1 0.0962(11) 0.1003(11) 0.0527(8) 0.0203(8) 0.0225(8) 0.0614(10)
O2 0.0862(10) 0.0866(10) 0.0747(9) 0.0408(8) 0.0126(8) 0.0524(9)
O3 0.0475(7) 0.0618(8) 0.0601(8) 0.0136(7) -0.0039(6) 0.0095(6)
N1 0.0443(9) 0.0562(9) 0.0636(10) 0.0250(8) 0.0129(7) 0.0165(7)
C1 0.0367(9) 0.0373(9) 0.0466(9) 0.0095(7) 0.0066(7) 0.0162(7)
C2 0.0586(12) 0.0448(10) 0.0563(12) 0.0174(9) 0.0132(9) 0.0197(9)
C3 0.0612(13) 0.0430(11) 0.092(2) 0.0232(11) 0.0266(12) 0.0129(10)
C4 0.0468(12) 0.0399(11) 0.113(2) 0.0053(12) 0.0112(13) 0.0024(9)
C5 0.0502(12) 0.0535(12) 0.0740(10) -0.0029(10) -0.0122(10) 0.0170(10)
C6 0.0427(10) 0.0423(9) 0.0512(10) 0.0061(8) 0.0021(8) 0.0214(8)
C7 0.0367(9) 0.0420(9) 0.0503(10) 0.0105(8) 0.0051(8) 0.0142(8)
S2 0.0586(3) 0.0806(4) 0.0483(3) 0.0167(3) -0.0001(2) 0.0293(3)
O4 0.0925(12) 0.140(2) 0.0673(10) 0.0520(10) 0.0293(9) 0.0470(11)
O5 0.0832(12) 0.1140(10) 0.0807(11) 0.0058(10) -0.0333(9) 0.0295(10)
O6 0.163(2) 0.0907(11) 0.0652(10) 0.0134(8) 0.0207(10) 0.0933(12)
N2 0.0743(12) 0.0700(11) 0.0690(11) 0.0260(9) 0.0088(9) 0.0428(9)
C8 0.0573(11) 0.0451(10) 0.0486(10) 0.0118(8) 0.0062(8) 0.0244(9)
C9 0.101(2) 0.0589(12) 0.0520(12) 0.0143(10) 0.0059(11) 0.0398(12)
C10 0.090(2) 0.0592(13) 0.076(2) 0.0217(11) -0.0084(12) 0.0342(12)
C11 0.084(2) 0.0553(13) 0.096(2) 0.0086(12) -0.0081(13) 0.0419(12)
C12 0.0760(10) 0.0611(13) 0.0660(10) -0.0066(10) 0.0040(11) 0.0361(11)
C13 0.0450(10) 0.0500(10) 0.0469(10) 0.0049(8) 0.0001(8) 0.0177(8)
C14 0.0800(10) 0.0545(11) 0.0561(12) 0.0136(10) 0.0102(10) 0.0400(11)

loop_
_atom_site_label
_atom_site_type_symbol
_atom_site_thermal_displace_type
_atom_site_fract_x
_atom_site_fract_y
_atom_site_fract_z
_atom_site_occupancy
_atom_site_U_iso_or_equiv
_atom_site_calc_flag
_atom_site_refinement_flags
N3 N Uani 0.3314(2) 0.02698(13) 0.13219(12) 1.000 0.0618(6) . .
N4 N Uani 0.5339(2) -0.03000(10) 0.11371(12) 1.000 0.0602(6) . .
N5 N Uani 0.6101(2) 0.16230(10) 0.13407(11) 1.000 0.0563(6) . .
C15 C Uani 0.3842(2) -0.0536(2) 0.12523(13) 1.000 0.0547(7) . .
C16 C Uani 0.2961(3) -0.1592(2) 0.1299(2) 1.000 0.0683(9) . .
C17 C Uani 0.1495(3) -0.1799(2) 0.1415(2) 1.000 0.0793(10) . .
C18 C Uani 0.0937(3) -0.0966(2) 0.1480(2) 1.000 0.0784(12) . .
C19 C Uani 0.1875(3) 0.0045(2) 0.1433(2) 1.000 0.0695(8) . .
C20 C Uani 0.6432(2) 0.0707(2) 0.12273(13) 1.000 0.0551(7) . .
C21 C Uani 0.7926(3) 0.0816(2) 0.1196(2) 1.000 0.0718(10) . .
C22 C Uani 0.8991(3) 0.1835(2) 0.1302(2) 1.000 0.0823(10) . .
C23 C Uani 0.8612(3) 0.2764(2) 0.1433(2) 1.000 0.0753(10) . .
C24 C Uani 0.7159(2) 0.2633(2) 0.1444(2) 1.000 0.0656(7) . .
N6 N Uani 0.2839(2) -0.00135(12) 0.40164(11) 1.000 0.0498(5) . .
N7 N Uani 0.5321(2) 0.05703(13) 0.37305(11) 1.000 0.0515(5) . .
N8 N Uani 0.4436(2) -0.13035(13) 0.37179(11) 1.000 0.0506(5) . .
C25 C Uani 0.4013(2) 0.07780(10) 0.38628(12) 1.000 0.0455(6) . .
C26 C Uani 0.3987(2) 0.1802(2) 0.38200(10) 1.000 0.0593(7) . .
C27 C Uani 0.2697(3) 0.1999(2) 0.3960(2) 1.000 0.0676(10) . .
C28 C Uani 0.1472(2) 0.1185(2) 0.4132(2) 1.000 0.0650(7) . .
C29 C Uani 0.1583(2) 0.0200(2) 0.41400(10) 1.000 0.0575(7) . .
C30 C Uani 0.5529(2) -0.0403(2) 0.36253(11) 1.000 0.0455(6) . .
C31 C Uani 0.6907(2) -0.0484(2) 0.34035(13) 1.000 0.0575(7) . .
C32 C Uani 0.7075(2) -0.1478(2) 0.32870(10) 1.000 0.0652(9) . .
C33 C Uani 0.5911(3) -0.2397(2) 0.3377(2) 1.000 0.0708(10) . .
C34 C Uani 0.4614(2) -0.2284(2) 0.3598(2) 1.000 0.0648(6) . .
S1 S Uani -0.02353(6) 0.32286(4) 0.63703(3) 1.000 0.0534(2) . .
O1 O Uani -0.0693(2) 0.39474(13) 0.71423(10) 1.000 0.0764(6) . .
O2 O Uani 0.0420(2) 0.25472(12) 0.67043(11) 1.000 0.0733(6) . .
O3 O Uani -0.21220(10) 0.23193(11) 0.38369(10) 1.000 0.0608(4) . .
N1 N Uani -0.1582(2) 0.24860(12) 0.54756(11) 1.000 0.0537(5) . .
C1 C Uani 0.0239(2) 0.36485(13) 0.47464(12) 1.000 0.0401(5) . .
C2 C Uani 0.0934(2) 0.40880(10) 0.40300(10) 1.000 0.0525(7) . .
C3 C Uani 0.2372(2) 0.4855(2) 0.4284(2) 1.000 0.0662(9) . .
C4 C Uani 0.3111(2) 0.5188(2) 0.5235(2) 1.000 0.0741(9) . .
C5 C Uani 0.2424(2) 0.4767(2) 0.5964(2) 1.000 0.0650(7) . .
C6 C Uani 0.0983(2) 0.39980(13) 0.56965(13) 1.000 0.0456(6) . .
C7 C Uani -0.1270(2) 0.27656(13) 0.46423(13) 1.000 0.0438(5) . .
S2 S Uani 0.36424(6) 0.35837(5) 0.16057(4) 1.000 0.0623(2) . .
O4 O Uani 0.2460(2) 0.3082(2) 0.21217(11) 1.000 0.0940(8) . .
O5 O Uani 0.4986(2) 0.4373(2) 0.22226(12) 1.000 0.1006(6) . .
O6 O Uani 0.3710(2) 0.20290(10) -0.09253(11) 1.000 0.0953(8) . .
N2 N Uani 0.3967(2) 0.26430(10) 0.07705(13) 1.000 0.0656(7) . .
C8 C Uani 0.3044(2) 0.35810(10) -0.01357(13) 1.000 0.0493(6) . .
C9 C Uani 0.2552(3) 0.3829(2) -0.0944(2) 1.000 0.0684(9) . .
C10 C Uani 0.2012(3) 0.4681(2) -0.0768(2) 1.000 0.0734(10) . .
C11 C Uani 0.1965(3) 0.5266(2) 0.0187(2) 1.000 0.0774(10) . .
C12 C Uani 0.2453(2) 0.5033(2) 0.0994(2) 1.000 0.0703(6) . .
C13 C Uani 0.2994(2) 0.41760(10) 0.08040(13) 1.000 0.0495(6) . .
C14 C Uani 0.3599(2) 0.2669(2) -0.0134(2) 1.000 0.0599(6) . .
H16 H Uiso 0.33720 -0.21510 0.12480 1.000 0.0820 calc R
H17 H Uiso 0.08720 -0.25090 0.14590 1.000 0.0920 calc R
H18 H Uiso -0.00830 -0.11020 0.15550 1.000 0.0930 calc R
H19 H Uiso 0.14870 0.06160 0.14730 1.000 0.0860 calc R
H21 H Uiso 0.81920 0.01800 0.11100 1.000 0.0920 calc R
H22 H Uiso 1.00040 0.19030 0.12770 1.000 0.0990 calc R
H23 H Uiso 0.93630 0.34780 0.15150 1.000 0.0880 calc R
H24 H Uiso 0.68790 0.32610 0.15230 1.000 0.0770 calc R
H41 H Uiso 0.576(3) -0.092(2) 0.098(2) 1.000 0.094(7) d .
H51 H Uiso 0.507(2) 0.142(2) 0.1358(13) 1.000 0.059(6) d .
H26 H Uiso 0.48440 0.23460 0.36950 1.000 0.0700 calc R
H27 H Uiso 0.26430 0.26870 0.39350 1.000 0.0850 calc R
H28 H Uiso 0.05730 0.13120 0.42470 1.000 0.0810 calc R
H29 H Uiso 0.07260 -0.03700 0.42340 1.000 0.0700 calc R
H31 H Uiso 0.77050 0.01440 0.33370 1.000 0.0670 calc R
H32 H Uiso 0.80020 -0.15390 0.31380 1.000 0.0820 calc R
H33 H Uiso 0.60380 -0.30880 0.32900 1.000 0.0950 calc R
H34 H Uiso 0.38120 -0.29080 0.36680 1.000 0.0860 calc R
H71 H Uiso 0.618(2) 0.116(2) 0.3720(10) 1.000 0.075(7) d .
H81 H Uiso 0.367(2) -0.111(2) 0.392(2) 1.000 0.080(7) d .
H2 H Uiso 0.04270 0.38600 0.33770 1.000 0.0640 calc R
H3 H Uiso 0.28630 0.51660 0.37990 1.000 0.0780 calc R
H4 H Uiso 0.41120 0.57140 0.53910 1.000 0.0800 calc R
H5 H Uiso 0.29220 0.49950 0.66200 1.000 0.0710 calc R
H9 H Uiso 0.25850 0.34230 -0.16010 1.000 0.0850 calc R
H10 H Uiso 0.16640 0.48640 -0.13100 1.000 0.0900 calc R
H11 H Uiso 0.15910 0.58510 0.02870 1.000 0.0940 calc R
H12 H Uiso 0.24250 0.54410 0.16520 1.000 0.0820 calc R

loop_
_atom_type_symbol
_atom_type_description
_atom_type_scat_dispersion_real
_atom_type_scat_dispersion_imag
_atom_type_scat_source
C C 0.003 0.002
;
International Tables for Crystallography
(1992, Vol. C, Tables 4.2.6.8 and 6.1.1.4)
;
H H 0.000 0.000
;
International Tables for Crystallography
(1992, Vol. C, Table 6.1.1.4)
;
N N 0.006 0.003
;
International Tables for Crystallography
(1992, Vol. C, Tables 4.2.6.8 and 6.1.1.4)
;
O O 0.011 0.006
;
International Tables for Crystallography
(1992, Vol. C, Tables 4.2.6.8 and 6.1.1.4)
;
S S 0.125 0.123
;
International Tables for Crystallography
(1992, Vol. C, Tables 4.2.6.8 and 6.1.1.4)
;

loop_
_geom_angle_atom_site_label_1
_geom_angle_atom_site_label_2
_geom_angle_atom_site_label_3
_geom_angle
_geom_angle_site_symmetry_1
_geom_angle_site_symmetry_2
_geom_angle_site_symmetry_3
_geom_angle_publ_flag
O2 S1 C6 109.99(10) . . . no
N1 S1 C6 97.33(9) . . . no
O1 S1 N1 111.13(11) . . . no
O1 S1 C6 111.10(9) . . . no
O1 S1 O2 114.57(9) . . . no
O2 S1 N1 111.43(9) . . . no
O4 S2 N2 110.73(11) . . . no
O4 S2 C13 110.08(11) . . . no
O4 S2 O5 115.19(11) . . . no
N2 S2 C13 97.31(9) . . . no
O5 S2 N2 111.30(11) . . . no
O5 S2 C13 110.81(12) . . . no
C15 N3 C19 118.1(2) . . . no
C15 N4 C20 128.52(19) . . . no
C20 N5 C24 122.1(2) . . . no
C15 N4 H41 120.8(16) . . . no
C20 N4 H41 110.7(16) . . . no
C24 N5 H51 129.7(16) . . . no
C20 N5 H51 108.2(16) . . . no
C25 N6 C29 117.35(18) . . . no
C25 N7 C30 128.20(18) . . . no
C30 N8 C34 121.9(2) . . . no
C25 N7 H71 117.9(14) . . . no
C30 N7 H71 113.9(14) . . . no
C34 N8 H81 129.1(17) . . . no
C30 N8 H81 108.7(17) . . . no
S1 N1 C7 111.17(14) . . . no
S2 N2 C14 111.25(15) . . . no
N3 C15 N4 118.0(2) . . . no
N3 C15 C16 122.6(2) . . . no
N4 C15 C16 119.4(2) . . . no
C15 C16 C17 118.1(2) . . . no
C16 C17 C18 119.5(3) . . . no
C17 C18 C19 118.7(3) . . . no
N3 C19 C18 123.0(3) . . . no
N4 C20 N5 120.70(19) . . . no
N4 C20 C21 121.1(2) . . . no
N5 C20 C21 118.2(2) . . . no
C20 C21 C22 119.6(3) . . . no
C21 C22 C23 120.6(3) . . . no
C22 C23 C24 118.6(3) . . . no
N5 C24 C23 120.9(2) . . . no
C15 C16 H16 121.00 . . . no
C17 C16 H16 121.00 . . . no
C18 C17 H17 121.00 . . . no
C16 C17 H17 120.00 . . . no
C17 C18 H18 120.00 . . . no
C19 C18 H18 121.00 . . . no
C18 C19 H19 119.00 . . . no
N3 C19 H19 118.00 . . . no
C20 C21 H21 120.00 . . . no
C22 C21 H21 120.00 . . . no
C23 C22 H22 120.00 . . . no
C21 C22 H22 119.00 . . . no
C24 C23 H23 121.00 . . . no
C22 C23 H23 120.00 . . . no
C23 C24 H24 120.00 . . . no
N5 C24 H24 120.00 . . . no
N6 C25 C26 122.90(19) . . . no
N7 C25 C26 118.96(16) . . . no
N6 C25 N7 118.14(15) . . . no
C25 C26 C27 118.3(2) . . . no
C26 C27 C28 119.2(2) . . . no
C27 C28 C29 118.6(2) . . . no
N6 C29 C28 123.5(2) . . . no
N7 C30 C31 120.2(2) . . . no
N7 C30 N8 121.1(2) . . . no
N8 C30 C31 118.7(2) . . . no
C30 C31 C32 118.8(2) . . . no
C31 C32 C33 120.8(2) . . . no
C32 C33 C34 118.6(2) . . . no
N8 C34 C33 121.1(2) . . . no
C27 C26 H26 121.00 . . . no
C25 C26 H26 121.00 . . . no
C26 C27 H27 120.00 . . . no
C28 C27 H27 120.00 . . . no
C29 C28 H28 121.00 . . . no
C27 C28 H28 121.00 . . . no
N6 C29 H29 118.00 . . . no
C28 C29 H29 118.00 . . . no
C32 C31 H31 121.00 . . . no
C30 C31 H31 120.00 . . . no
C31 C32 H32 119.00 . . . no
C33 C32 H32 120.00 . . . no
C32 C33 H33 120.00 . . . no
C34 C33 H33 121.00 . . . no
C33 C34 H34 119.00 . . . no
N8 C34 H34 120.00 . . . no
C2 C1 C6 120.02(17) . . . no
C2 C1 C7 128.62(15) . . . no
C6 C1 C7 111.31(15) . . . no
C1 C2 C3 118.44(17) . . . no
C2 C3 C4 121.0(2) . . . no
C3 C4 C5 121.3(2) . . . no
C4 C5 C6 117.0(2) . . . no
S1 C6 C5 131.19(17) . . . no
S1 C6 C1 106.46(14) . . . no
C1 C6 C5 122.28(19) . . . no
N1 C7 C1 113.69(16) . . . no
O3 C7 N1 124.45(18) . . . no
O3 C7 C1 121.83(16) . . . no
C1 C2 H2 121.00 . . . no
C3 C2 H2 121.00 . . . no
C2 C3 H3 119.00 . . . no
C4 C3 H3 120.00 . . . no
C3 C4 H4 119.00 . . . no
C5 C4 H4 119.00 . . . no
C4 C5 H5 122.00 . . . no
C6 C5 H5 121.00 . . . no
C9 C8 C13 120.16(18) . . . no
C9 C8 C14 128.3(2) . . . no
C13 C8 C14 111.52(17) . . . no
C8 C9 C10 118.2(2) . . . no
C9 C10 C11 120.6(3) . . . no
C10 C11 C12 121.9(3) . . . no
C11 C12 C13 116.8(2) . . . no
S2 C13 C8 106.36(12) . . . no
S2 C13 C12 131.21(16) . . . no
C8 C13 C12 122.38(18) . . . no
O6 C14 N2 125.6(2) . . . no
O6 C14 C8 120.9(2) . . . no
N2 C14 C8 113.5(2) . . . no
C8 C9 H9 121.00 . . . no
C10 C9 H9 121.00 . . . no
C9 C10 H10 120.00 . . . no
C11 C10 H10 120.00 . . . no
C10 C11 H11 119.00 . . . no
C12 C11 H11 119.00 . . . no
C11 C12 H12 122.00 . . . no
C13 C12 H12 122.00 . . . no

loop_
_geom_bond_atom_site_label_1
_geom_bond_atom_site_label_2
_geom_bond_distance
_geom_bond_site_symmetry_1
_geom_bond_site_symmetry_2
_geom_bond_publ_flag
S1 O2 1.4389(19) . . no
S1 N1 1.6101(18) . . no
S1 O1 1.4395(18) . . no
S1 C6 1.7613(19) . . no
S2 C13 1.7587(19) . . no
S2 O4 1.437(2) . . no
S2 N2 1.6045(19) . . no
S2 O5 1.425(2) . . no
O3 C7 1.250(2) . . no
O6 C14 1.246(3) . . no
N3 C19 1.336(4) . . no
N3 C15 1.327(3) . . no
N4 C20 1.360(3) . . no
N4 C15 1.390(3) . . no
N5 C24 1.345(3) . . no
N5 C20 1.342(3) . . no
N4 H41 1.02(3) . . no
N5 H51 0.94(2) . . no
N6 C25 1.323(2) . . no
N6 C29 1.343(3) . . no
N7 C30 1.356(3) . . no
N7 C25 1.390(3) . . no
N8 C34 1.349(3) . . no
N8 C30 1.336(3) . . no
N7 H71 0.93(2) . . no
N8 H81 0.90(2) . . no
N1 C7 1.342(2) . . no
N2 C14 1.330(3) . . no
C15 C16 1.392(4) . . no
C16 C17 1.365(4) . . no
C17 C18 1.381(4) . . no
C18 C19 1.360(4) . . no
C20 C21 1.399(4) . . no
C21 C22 1.356(4) . . no
C22 C23 1.382(4) . . no
C23 C24 1.350(4) . . no
C16 H16 0.9500 . . no
C17 H17 0.9500 . . no
C18 H18 0.9500 . . no
C19 H19 0.9500 . . no
C21 H21 0.9500 . . no
C22 H22 0.9500 . . no
C23 H23 0.9500 . . no
C24 H24 0.9500 . . no
C25 C26 1.397(3) . . no
C26 C27 1.367(4) . . no
C27 C28 1.379(4) . . no
C28 C29 1.363(4) . . no
C30 C31 1.408(3) . . no
C31 C32 1.363(4) . . no
C32 C33 1.385(4) . . no
C33 C34 1.347(4) . . no
C26 H26 0.9500 . . no
C27 H27 0.9500 . . no
C28 H28 0.9500 . . no
C29 H29 0.9500 . . no
C31 H31 0.9500 . . no
C32 H32 0.9500 . . no
C33 H33 0.9500 . . no
C34 H34 0.9500 . . no
C1 C7 1.492(3) . . no
C1 C6 1.381(2) . . no
C1 C2 1.382(2) . . no
C2 C3 1.371(3) . . no
C3 C4 1.383(4) . . no
C4 C5 1.384(4) . . no
C5 C6 1.375(3) . . no
C2 H2 0.9500 . . no
C3 H3 0.9500 . . no
C4 H4 0.9500 . . no
C5 H5 0.9500 . . no
C8 C9 1.387(3) . . no
C8 C13 1.365(3) . . no
C8 C14 1.495(3) . . no
C9 C10 1.379(4) . . no
C10 C11 1.378(4) . . no
C11 C12 1.372(4) . . no
C12 C13 1.386(3) . . no
C9 H9 0.9500 . . no
C10 H10 0.9500 . . no
C11 H11 0.9500 . . no
C12 H12 0.9500 . . no

loop_
_geom_hbond_atom_site_label_D
_geom_hbond_atom_site_label_H
_geom_hbond_atom_site_label_A
_geom_hbond_distance_DH
_geom_hbond_distance_HA
_geom_hbond_distance_DA
_geom_hbond_angle_DHA
_geom_hbond_site_symmetry_A
_geom_hbond_publ_flag
N4 H41 O6 1.02(3) 1.72(3) 2.722(2) 168(2) 2_655 yes
N5 H51 N3 0.94(2) 1.84(2) 2.658(3) 145(2) . yes
N7 H71 O3 0.93(2) 1.78(2) 2.708(2) 173.9(13) 1_655 yes
N8 H81 N6 0.90(2) 1.88(2) 2.651(3) 143(2) . yes
C5 H5 O5 0.9500 2.3100 3.184(3) 153.00 2_666 yes
C22 H22 O4 0.9500 2.3900 3.181(4) 140.00 1_655 yes
C32 H32 O2 0.9500 2.4000 3.209(3) 143.00 2_656 yes

loop_
_geom_torsion_atom_site_label_1
_geom_torsion_atom_site_label_2
_geom_torsion_atom_site_label_3
_geom_torsion_atom_site_label_4
_geom_torsion
_geom_torsion_site_symmetry_1
_geom_torsion_site_symmetry_2
_geom_torsion_site_symmetry_3
_geom_torsion_site_symmetry_4
_geom_torsion_publ_flag
O2 S1 C6 C5 -59.4(2) . . . . no
N1 S1 C6 C1 1.54(15) . . . . no
N1 S1 C6 C5 -175.4(2) . . . . no
O2 S1 N1 C7 -116.95(15) . . . . no
C6 S1 N1 C7 -2.07(16) . . . . no
O1 S1 C6 C1 -114.52(14) . . . . no
O1 S1 C6 C5 68.5(2) . . . . no
O2 S1 C6 C1 117.56(14) . . . . no
O1 S1 N1 C7 113.96(15) . . . . no
O5 S2 C13 C8 116.70(14) . . . . no
O4 S2 N2 C14 113.12(17) . . . . no
O5 S2 N2 C14 -117.39(18) . . . . no
C13 S2 N2 C14 -1.64(17) . . . . no
O4 S2 C13 C8 -114.71(15) . . . . no
O4 S2 C13 C12 62.6(2) . . . . no
O5 S2 C13 C12 -66.0(2) . . . . no
N2 S2 C13 C8 0.56(14) . . . . no
N2 S2 C13 C12 177.8(2) . . . . no
C19 N3 C15 N4 -180.0(2) . . . . no
C19 N3 C15 C16 -0.6(3) . . . . no
C15 N3 C19 C18 0.2(4) . . . . no
C20 N4 C15 C16 -168.8(2) . . . . no
C15 N4 C20 N5 -7.8(3) . . . . no
C15 N4 C20 C21 172.7(2) . . . . no
C20 N4 C15 N3 10.6(3) . . . . no
C20 N5 C24 C23 0.3(4) . . . . no
C24 N5 C20 N4 179.17(19) . . . . no
C24 N5 C20 C21 -1.4(3) . . . . no
C29 N6 C25 C26 -0.4(2) . . . . no
C29 N6 C25 N7 -179.82(14) . . . . no
C25 N6 C29 C28 -1.2(3) . . . . no
C30 N7 C25 C26 -171.29(15) . . . . no
C25 N7 C30 N8 -5.3(3) . . . . no
C25 N7 C30 C31 173.95(16) . . . . no
C30 N7 C25 N6 8.2(3) . . . . no
C30 N8 C34 C33 -0.1(4) . . . . no
C34 N8 C30 N7 178.78(19) . . . . no
C34 N8 C30 C31 -0.5(3) . . . . no
S1 N1 C7 O3 179.92(15) . . . . no
S1 N1 C7 C1 2.0(2) . . . . no
S2 N2 C14 O6 -179.1(2) . . . . no
S2 N2 C14 C8 2.2(2) . . . . no
N4 C15 C16 C17 179.8(2) . . . . no
N3 C15 C16 C17 0.4(3) . . . . no
C15 C16 C17 C18 0.1(4) . . . . no
C16 C17 C18 C19 -0.5(4) . . . . no
C17 C18 C19 N3 0.3(4) . . . . no
N5 C20 C21 C22 1.5(3) . . . . no
N4 C20 C21 C22 -179.1(2) . . . . no
C20 C21 C22 C23 -0.5(4) . . . . no
C21 C22 C23 C24 -0.6(4) . . . . no
C22 C23 C24 N5 0.7(4) . . . . no
N7 C25 C26 C27 -179.44(18) . . . . no
N6 C25 C26 C27 1.1(3) . . . . no
C25 C26 C27 C28 -0.4(3) . . . . no
C26 C27 C28 C29 -1.1(4) . . . . no
C27 C28 C29 N6 1.9(3) . . . . no
N7 C30 C31 C32 -178.99(15) . . . . no
N8 C30 C31 C32 0.3(2) . . . . no
C30 C31 C32 C33 0.5(3) . . . . no
C31 C32 C33 C34 -1.0(3) . . . . no
C32 C33 C34 N8 0.8(4) . . . . no
C2 C1 C6 C5 -1.1(3) . . . . no
C7 C1 C6 S1 -0.62(19) . . . . no
C7 C1 C6 C5 176.70(19) . . . . no
C2 C1 C7 O3 -1.3(3) . . . . no
C6 C1 C2 C3 1.1(3) . . . . no
C7 C1 C2 C3 -176.2(2) . . . . no
C2 C1 C6 S1 -178.40(14) . . . . no
C6 C1 C7 N1 -0.8(2) . . . . no
C2 C1 C7 N1 176.72(19) . . . . no
C6 C1 C7 O3 -178.81(17) . . . . no
C1 C2 C3 C4 -0.4(3) . . . . no
C2 C3 C4 C5 -0.5(4) . . . . no
C3 C4 C5 C6 0.6(4) . . . . no
C4 C5 C6 S1 176.81(18) . . . . no
C4 C5 C6 C1 0.2(3) . . . . no
C13 C8 C9 C10 -0.3(4) . . . . no
C14 C8 C9 C10 176.6(2) . . . . no
C9 C8 C13 S2 177.99(18) . . . . no
C9 C8 C13 C12 0.4(3) . . . . no
C14 C8 C13 S2 0.56(19) . . . . no
C14 C8 C13 C12 -177.00(19) . . . . no
C9 C8 C14 O6 2.2(4) . . . . no
C9 C8 C14 N2 -179.0(2) . . . . no
C13 C8 C14 O6 179.4(2) . . . . no
C13 C8 C14 N2 -1.8(3) . . . . no
C8 C9 C10 C11 0.0(4) . . . . no
C9 C10 C11 C12 0.3(4) . . . . no
C10 C11 C12 C13 -0.2(4) . . . . no
C11 C12 C13 S2 -177.06(19) . . . . no
C11 C12 C13 C8 -0.2(3) . . . . no
